data_7123242
loop_
_publ_author_name
'Conejo-Rodr\'iguez, Ver\'onica'
'Pe\~nas-Defrutos, Marconi N.'
'Espinet, Pablo'

_publ_section_title
;
 d8&#x00B7;&#x00B7;&#x00B7;d10 RhI&#x00B7;&#x00B7;&#x00B7;AuI Interactions
 in Rh 2,6-Xylylisocyanide Complexes with [Au(CN)2]--: Bond Analysis and
 Crystal Effects
;
_journal_name_full 'Chemical Communications'
_journal_paper_doi 10.1039/C9CC01377F
_journal_year 2019
_chemical_formula_moiety 'C28 H27 N4 Rh'
_chemical_formula_sum 'C28 H27 N4 Rh'
_chemical_formula_weight 522.44
_space_group_crystal_system triclinic
_space_group_IT_number 2
_space_group_name_Hall '-P 1'
_space_group_name_H-M_alt 'P -1'
_symmetry_space_group_name_Hall '-P 1'
_symmetry_space_group_name_H-M 'P -1'
_atom_sites_solution_hydrogens geom
_atom_sites_solution_primary dual
_audit_creation_date 2019-01-16
_audit_creation_method
;
Olex2 1.2
(compiled 2018.05.29 svn.r3508 for OlexSys, GUI svn.r5506)
;
_audit_update_record
;
2019-01-30 deposited with the CCDC.    2019-04-01 downloaded from the CCDC.
;
_cell_angle_alpha 88.376(3)
_cell_angle_beta 78.045(3)
_cell_angle_gamma 82.826(3)
_cell_formula_units_Z 4
_cell_length_a 8.6127(3)
_cell_length_b 14.8452(5)
_cell_length_c 20.5926(7)
_cell_measurement_reflns_used 3793
_cell_measurement_temperature 294
_cell_measurement_theta_max 23.4770
_cell_measurement_theta_min 3.7190
_cell_volume 2555.63(15)
_computing_cell_refinement 'CrysAlisPro 1.171.39.45g (Rigaku OD, 2018)'
_computing_data_collection 'CrysAlisPro 1.171.39.45g (Rigaku OD, 2018)'
_computing_data_reduction 'CrysAlisPro 1.171.39.45g (Rigaku OD, 2018)'
_computing_molecular_graphics 'Olex2 (Dolomanov et al., 2009)'
_computing_publication_material 'Olex2 (Dolomanov et al., 2009)'
_computing_structure_refinement 'ShelXL (Sheldrick, 2015)'
_computing_structure_solution 'ShelXT (Sheldrick, 2015)'
_diffrn_ambient_temperature 294
_diffrn_detector 'CCD plate'
_diffrn_detector_area_resol_mean 10.4757
_diffrn_detector_type Atlas
_diffrn_measured_fraction_theta_full 0.991
_diffrn_measured_fraction_theta_max 0.809
_diffrn_measurement_details
;
List of Runs (angles in degrees, time in seconds):

  # Type    Start    End  Width  t~exp~   \w     \q     \k     \f   Frames
#--------------------------------------------------------------------------
  1  \w    -38.00  61.00   0.75   59.33    --  -10.80  57.00  30.00  132
  2  \w    -78.00  12.00   0.75   59.33    --  -10.80 -57.00-120.00  120
  3  \w     34.00 100.00   0.75   59.33    --   12.36-178.00-120.00   88
;
_diffrn_measurement_device 'four-circle diffractometer'
_diffrn_measurement_device_type 'SuperNova, Dual, Cu at home/near, Atlas'
_diffrn_measurement_method '\w scans'
_diffrn_orient_matrix_type 'CrysAlisPro convention (1999,Acta A55,543-557)'
_diffrn_orient_matrix_UB_11 0.0047339000
_diffrn_orient_matrix_UB_12 -0.0420359000
_diffrn_orient_matrix_UB_13 -0.0162632000
_diffrn_orient_matrix_UB_21 0.0845093000
_diffrn_orient_matrix_UB_22 -0.0020324000
_diffrn_orient_matrix_UB_23 -0.0082626000
_diffrn_orient_matrix_UB_31 0.0053835000
_diffrn_orient_matrix_UB_32 -0.0234065000
_diffrn_orient_matrix_UB_33 0.0301146000
_diffrn_radiation_monochromator mirror
_diffrn_radiation_probe x-ray
_diffrn_radiation_type MoK\a
_diffrn_radiation_wavelength 0.71073
_diffrn_reflns_av_R_equivalents 0.0290
_diffrn_reflns_av_unetI/netI 0.0810
_diffrn_reflns_Laue_measured_fraction_full 0.991
_diffrn_reflns_Laue_measured_fraction_max 0.809
_diffrn_reflns_limit_h_max 11
_diffrn_reflns_limit_h_min -8
_diffrn_reflns_limit_k_max 18
_diffrn_reflns_limit_k_min -19
_diffrn_reflns_limit_l_max 28
_diffrn_reflns_limit_l_min -26
_diffrn_reflns_number 17904
_diffrn_reflns_point_group_measured_fraction_full 0.991
_diffrn_reflns_point_group_measured_fraction_max 0.809
_diffrn_reflns_theta_full 25.242
_diffrn_reflns_theta_max 29.707
_diffrn_reflns_theta_min 3.278
_diffrn_source 'micro-focus sealed X-ray tube'
_diffrn_source_type 'SuperNova (Mo) X-ray Source'
_exptl_absorpt_coefficient_mu 0.690
_exptl_absorpt_correction_T_max 1.000
_exptl_absorpt_correction_T_min 0.651
_exptl_absorpt_correction_type gaussian
_exptl_absorpt_process_details
;
CrysAlisPro 1.171.39.45g (Rigaku Oxford Diffraction, 2018)
Numerical absorption correction based on gaussian integration over
            a multifaceted crystal model
Empirical absorption correction using spherical harmonics,
 implemented in SCALE3 ABSPACK scaling algorithm.
;
_exptl_crystal_colour yellow
_exptl_crystal_colour_primary yellow
_exptl_crystal_density_diffrn 1.358
_exptl_crystal_description plate
_exptl_crystal_F_000 1072
_exptl_crystal_size_max 0.387
_exptl_crystal_size_mid 0.126
_exptl_crystal_size_min 0.033
_refine_diff_density_max 0.603
_refine_diff_density_min -0.511
_refine_diff_density_rms 0.071
_refine_ls_extinction_method none
_refine_ls_goodness_of_fit_ref 1.070
_refine_ls_hydrogen_treatment constr
_refine_ls_matrix_type full
_refine_ls_number_parameters 607
_refine_ls_number_reflns 11736
_refine_ls_number_restraints 0
_refine_ls_restrained_S_all 1.070
_refine_ls_R_factor_all 0.1270
_refine_ls_R_factor_gt 0.0583
_refine_ls_shift/su_max 0.001
_refine_ls_shift/su_mean 0.000
_refine_ls_structure_factor_coef Fsqd
_refine_ls_weighting_details 'w=1/[\s^2^(Fo^2^)+(0.0231P)^2^+0.1946P] where P=(Fo^2^+2Fc^2^)/3'
_refine_ls_weighting_scheme calc
_refine_ls_wR_factor_gt 0.0814
_refine_ls_wR_factor_ref 0.1073
_reflns_Friedel_coverage 0.000
_reflns_number_gt 6327
_reflns_number_total 11736
_reflns_threshold_expression 'I > 2\s(I)'
_cod_data_source_file c9cc01377f2.cif
_cod_data_source_block 4
_cod_database_code 7123242
_shelx_shelxl_version_number 2014/7
_chemical_oxdiff_formula 'C28 H27 N4 Rh'
_chemical_oxdiff_usercomment YELLOW
_shelx_space_group_comment
;
The symmetry employed for this shelxl refinement is uniquely defined
by the following loop, which should always be used as a source of
symmetry information in preference to the above space-group names.
They are only intended as comments.
;
_reflns_odcompleteness_completeness 98.61
_reflns_odcompleteness_iscentric 1
_reflns_odcompleteness_theta 26.32
_olex2_refinement_description
;
1. Fixed Uiso
 At 1.2 times of:
  All C(H) groups
 At 1.5 times of:
  All C(H,H,H) groups
2.a Aromatic/amide H refined with riding coordinates:
 C4A(H4A), C4B(H4B), C4C(H4C), C5A(H5A), C5B(H5B), C5C(H5C), C6A(H6A),
 C6B(H6B), C6C(H6C), C4A*(H4A*), C4B*(H4B*), C4C*(H4C*), C5A*(H5A*), C5B*(H5B*),
  C5C*(H5C*), C6A*(H6A*), C6B*(H6B*), C6C*(H6C*)
2.b Idealised Me refined as rotating group:
 C8A(H8AD,H8AE,H8AF), C8B(H8BD,H8BE,H8BF), C8C(H8CD,H8CE,H8CF), C9A(H9AD,H9AE,
 H9AF), C9B(H9BD,H9BE,H9BF), C9C(H9CD,H9CE,H9CF), C8A*(H8AA,H8AB,H8AC), C8B*
 (H8BA,H8BB,H8BC), C8C*(H8CA,H8CB,H8CC), C9A*(H9AA,H9AB,H9AC), C9B*(H9BA,H9BB,
 H9BC), C9C*(H9CA,H9CB,H9CC)
;
_olex2_submission_special_instructions 'No special instructions were received'
_oxdiff_exptl_absorpt_empirical_details
;
Empirical correction (ABSPACK) includes:
- Absorption correction using spherical harmonics
- Frame scaling
;
_oxdiff_exptl_absorpt_empirical_full_max 1.144
_oxdiff_exptl_absorpt_empirical_full_min 0.715

loop_
_space_group_symop_operation_xyz
'x, y, z'
'-x, -y, -z'

loop_
_atom_site_label
_atom_site_type_symbol
_atom_site_fract_x
_atom_site_fract_y
_atom_site_fract_z
_atom_site_U_iso_or_equiv
_atom_site_adp_type
_atom_site_occupancy
_atom_site_site_symmetry_order
_atom_site_calc_flag
_atom_site_refinement_flags_posn
C1A C 0.8245(5) 0.5698(3) 0.5486(2) 0.0566(12) Uani 1 1 d .
C1B C 0.7177(5) 0.6147(3) 0.4285(2) 0.0571(12) Uani 1 1 d .
C1C C 0.7486(5) 0.7938(3) 0.4503(2) 0.0532(12) Uani 1 1 d .
N1A N 0.8410(4) 0.5094(3) 0.58406(19) 0.0628(11) Uani 1 1 d .
N1B N 0.6719(4) 0.5794(3) 0.3878(2) 0.0623(11) Uani 1 1 d .
N1C N 0.7144(4) 0.8647(3) 0.42963(18) 0.0580(10) Uani 1 1 d .
Rh1 Rh 0.79328(4) 0.67783(2) 0.49377(2) 0.05060(12) Uani 1 1 d .
C2A C 0.8626(6) 0.4411(4) 0.6305(2) 0.0668(15) Uani 1 1 d .
C2B C 0.6109(5) 0.5374(4) 0.3399(2) 0.0560(12) Uani 1 1 d .
C2C C 0.6655(6) 0.9553(3) 0.4163(2) 0.0502(11) Uani 1 1 d .
C3A C 0.9180(7) 0.4641(5) 0.6852(3) 0.0849(18) Uani 1 1 d .
C3B C 0.5872(6) 0.4479(4) 0.3497(2) 0.0661(14) Uani 1 1 d .
C3C C 0.5091(6) 0.9792(4) 0.4108(2) 0.0609(13) Uani 1 1 d .
C4A C 0.9390(9) 0.3943(7) 0.7302(4) 0.120(3) Uani 1 1 d .
H4A H 0.9760 0.4060 0.7681 0.144 Uiso 1 1 calc R
C4B C 0.5242(7) 0.4077(4) 0.3028(3) 0.0862(17) Uani 1 1 d .
H4B H 0.5077 0.3469 0.3072 0.103 Uiso 1 1 calc R
C4C C 0.4613(7) 1.0692(4) 0.4028(2) 0.0774(17) Uani 1 1 d .
H4C H 0.3559 1.0876 0.3996 0.093 Uiso 1 1 calc R
C5A C 0.9062(9) 0.3091(7) 0.7198(4) 0.131(3) Uani 1 1 d .
H5A H 0.9233 0.2633 0.7503 0.157 Uiso 1 1 calc R
C5B C 0.4857(7) 0.4575(5) 0.2497(3) 0.0883(18) Uani 1 1 d .
H5B H 0.4422 0.4297 0.2189 0.106 Uiso 1 1 calc R
C5C C 0.5635(9) 1.1330(4) 0.3993(3) 0.0894(19) Uani 1 1 d .
H5C H 0.5271 1.1939 0.3939 0.107 Uiso 1 1 calc R
C6A C 0.8488(7) 0.2898(5) 0.6656(4) 0.107(2) Uani 1 1 d .
H6A H 0.8253 0.2314 0.6599 0.129 Uiso 1 1 calc R
C6B C 0.5097(6) 0.5461(5) 0.2410(2) 0.0780(16) Uani 1 1 d .
H6B H 0.4827 0.5779 0.2046 0.094 Uiso 1 1 calc R
C6C C 0.7198(8) 1.1080(4) 0.4037(2) 0.0840(18) Uani 1 1 d .
H6C H 0.7889 1.1520 0.4012 0.101 Uiso 1 1 calc R
C7A C 0.8251(6) 0.3558(4) 0.6189(3) 0.0733(15) Uani 1 1 d .
C7B C 0.5747(6) 0.5897(4) 0.2866(2) 0.0625(13) Uani 1 1 d .
C7C C 0.7755(6) 1.0171(3) 0.4118(2) 0.0605(13) Uani 1 1 d .
C8A C 0.9531(7) 0.5573(5) 0.6966(3) 0.114(2) Uani 1 1 d .
H8AD H 1.0214 0.5780 0.6576 0.170 Uiso 1 1 calc GR
H8AE H 1.0056 0.5565 0.7335 0.170 Uiso 1 1 calc GR
H8AF H 0.8549 0.5975 0.7062 0.170 Uiso 1 1 calc GR
C8B C 0.6269(7) 0.3932(4) 0.4083(3) 0.0927(18) Uani 1 1 d .
H8BD H 0.7283 0.3568 0.3950 0.139 Uiso 1 1 calc GR
H8BE H 0.5455 0.3545 0.4239 0.139 Uiso 1 1 calc GR
H8BF H 0.6321 0.4335 0.4432 0.139 Uiso 1 1 calc GR
C8C C 0.3969(6) 0.9092(4) 0.4138(3) 0.0902(18) Uani 1 1 d .
H8CD H 0.4374 0.8665 0.3784 0.135 Uiso 1 1 calc GR
H8CE H 0.2937 0.9383 0.4094 0.135 Uiso 1 1 calc GR
H8CF H 0.3877 0.8780 0.4557 0.135 Uiso 1 1 calc GR
C9A C 0.7625(6) 0.3356(4) 0.5592(3) 0.0898(18) Uani 1 1 d .
H9AD H 0.7486 0.2725 0.5591 0.135 Uiso 1 1 calc GR
H9AE H 0.8370 0.3496 0.5198 0.135 Uiso 1 1 calc GR
H9AF H 0.6615 0.3718 0.5603 0.135 Uiso 1 1 calc GR
C9B C 0.6030(7) 0.6866(4) 0.2787(3) 0.0871(17) Uani 1 1 d .
H9BD H 0.5437 0.7202 0.3169 0.131 Uiso 1 1 calc GR
H9BE H 0.5685 0.7112 0.2397 0.131 Uiso 1 1 calc GR
H9BF H 0.7149 0.6910 0.2744 0.131 Uiso 1 1 calc GR
C9C C 0.9467(6) 0.9859(4) 0.4151(3) 0.0946(19) Uani 1 1 d .
H9CD H 0.9502 0.9517 0.4551 0.142 Uiso 1 1 calc GR
H9CE H 1.0032 1.0377 0.4148 0.142 Uiso 1 1 calc GR
H9CF H 0.9959 0.9483 0.3774 0.142 Uiso 1 1 calc GR
C11 C 0.8780(6) 0.7491(4) 0.5619(3) 0.0568(14) Uani 1 1 d .
N11 N 0.9200(6) 0.7821(4) 0.5934(3) 0.0920(16) Uani 1 1 d .
C1A* C 0.5947(5) 0.9280(3) 1.0670(2) 0.0531(12) Uani 1 1 d .
C1B* C 0.8280(6) 0.9001(3) 0.9467(2) 0.0572(13) Uani 1 1 d .
C1C* C 0.7989(5) 0.7172(3) 0.9608(2) 0.0518(11) Uani 1 1 d .
N1A* N 0.5342(4) 0.9837(3) 1.10512(18) 0.0564(10) Uani 1 1 d .
N1B* N 0.9096(5) 0.9410(3) 0.9083(2) 0.0637(11) Uani 1 1 d .
N1C* N 0.8656(4) 0.6500(3) 0.93717(17) 0.0547(10) Uani 1 1 d .
Rh1* Rh 0.69448(4) 0.82694(2) 1.00829(2) 0.05052(12) Uani 1 1 d .
C2A* C 0.4602(6) 1.0490(3) 1.1537(2) 0.0565(13) Uani 1 1 d .
C2B* C 1.0130(5) 0.9878(4) 0.8617(2) 0.0542(12) Uani 1 1 d .
C2C* C 0.9354(5) 0.5615(3) 0.92105(19) 0.0493(11) Uani 1 1 d .
C3A* C 0.3545(6) 1.0210(4) 1.2087(3) 0.0671(15) Uani 1 1 d .
C3B* C 1.0148(6) 1.0793(4) 0.8715(3) 0.0642(13) Uani 1 1 d .
C3C* C 1.1008(6) 0.5416(3) 0.9118(2) 0.0555(12) Uani 1 1 d .
C4A* C 0.2838(7) 1.0884(5) 1.2544(3) 0.0872(19) Uani 1 1 d .
H4A* H 0.2104 1.0738 1.2919 0.105 Uiso 1 1 calc R
C4B* C 1.1192(7) 1.1230(4) 0.8251(3) 0.0759(15) Uani 1 1 d .
H4B* H 1.1241 1.1846 0.8299 0.091 Uiso 1 1 calc R
C4C* C 1.1627(6) 0.4519(4) 0.9019(2) 0.0696(15) Uani 1 1 d .
H4C* H 1.2725 0.4355 0.8965 0.083 Uiso 1 1 calc R
C5A* C 0.3192(9) 1.1757(5) 1.2457(3) 0.102(2) Uani 1 1 d .
H5A* H 0.2700 1.2193 1.2774 0.123 Uiso 1 1 calc R
C5B* C 1.2153(7) 1.0775(5) 0.7723(3) 0.0847(17) Uani 1 1 d .
H5B* H 1.2849 1.1086 0.7417 0.102 Uiso 1 1 calc R
C5C* C 1.0659(8) 0.3867(4) 0.8999(2) 0.0786(17) Uani 1 1 d .
H5C* H 1.1108 0.3265 0.8934 0.094 Uiso 1 1 calc R
C6A* C 0.4256(8) 1.1998(4) 1.1913(3) 0.0879(19) Uani 1 1 d .
H6A* H 0.4487 1.2594 1.1863 0.105 Uiso 1 1 calc R
C6B* C 1.2116(7) 0.9871(5) 0.7634(2) 0.0782(17) Uani 1 1 d .
H6B* H 1.2792 0.9575 0.7271 0.094 Uiso 1 1 calc R
C6C* C 0.9051(7) 0.4074(4) 0.9071(2) 0.0727(15) Uani 1 1 d .
H6C* H 0.8419 0.3616 0.9051 0.087 Uiso 1 1 calc R
C7A* C 0.4993(6) 1.1362(4) 1.1435(2) 0.0624(14) Uani 1 1 d .
C7B* C 1.1092(6) 0.9389(4) 0.8074(3) 0.0662(14) Uani 1 1 d .
C7C* C 0.8347(6) 0.4964(4) 0.9176(2) 0.0614(13) Uani 1 1 d .
C8A* C 0.3203(7) 0.9249(4) 1.2175(3) 0.0915(18) Uani 1 1 d .
H8AA H 0.4094 0.8883 1.2301 0.137 Uiso 1 1 calc GR
H8AB H 0.3031 0.9028 1.1765 0.137 Uiso 1 1 calc GR
H8AC H 0.2262 0.9217 1.2515 0.137 Uiso 1 1 calc GR
C8B* C 0.9082(6) 1.1282(4) 0.9300(2) 0.0860(17) Uani 1 1 d .
H8BA H 0.8037 1.1447 0.9206 0.129 Uiso 1 1 calc GR
H8BB H 0.9520 1.1820 0.9385 0.129 Uiso 1 1 calc GR
H8BC H 0.9006 1.0893 0.9683 0.129 Uiso 1 1 calc GR
C8C* C 1.2043(6) 0.6150(4) 0.9134(3) 0.0842(17) Uani 1 1 d .
H8CA H 1.2166 0.6475 0.8720 0.126 Uiso 1 1 calc GR
H8CB H 1.3073 0.5885 0.9201 0.126 Uiso 1 1 calc GR
H8CC H 1.1553 0.6561 0.9491 0.126 Uiso 1 1 calc GR
C9A* C 0.6159(6) 1.1616(4) 1.0833(3) 0.0821(17) Uani 1 1 d .
H9AA H 0.6164 1.2263 1.0821 0.123 Uiso 1 1 calc GR
H9AB H 0.5852 1.1424 1.0442 0.123 Uiso 1 1 calc GR
H9AC H 0.7209 1.1325 1.0851 0.123 Uiso 1 1 calc GR
C9B* C 1.1019(7) 0.8397(4) 0.7983(3) 0.0954(19) Uani 1 1 d .
H9BA H 1.1539 0.8050 0.8295 0.143 Uiso 1 1 calc GR
H9BB H 1.1548 0.8221 0.7539 0.143 Uiso 1 1 calc GR
H9BC H 0.9922 0.8285 0.8056 0.143 Uiso 1 1 calc GR
C9C* C 0.6570(6) 0.5226(4) 0.9265(3) 0.0940(19) Uani 1 1 d .
H9CA H 0.6157 0.5483 0.9698 0.141 Uiso 1 1 calc GR
H9CB H 0.6064 0.4697 0.9219 0.141 Uiso 1 1 calc GR
H9CC H 0.6357 0.5665 0.8933 0.141 Uiso 1 1 calc GR
C11* C 0.5483(6) 0.7463(3) 1.0705(3) 0.0536(14) Uani 1 1 d .
N11* N 0.4772(6) 0.7068(4) 1.0985(3) 0.0889(16) Uani 1 1 d .

loop_
_atom_site_aniso_label
_atom_site_aniso_U_11
_atom_site_aniso_U_22
_atom_site_aniso_U_33
_atom_site_aniso_U_23
_atom_site_aniso_U_13
_atom_site_aniso_U_12
C1A 0.051(3) 0.051(3) 0.065(3) 0.000(3) -0.009(2) 0.000(2)
C1B 0.057(3) 0.043(3) 0.067(3) 0.006(2) -0.003(3) -0.003(2)
C1C 0.052(3) 0.047(3) 0.058(3) -0.002(2) -0.007(2) -0.001(2)
N1A 0.058(3) 0.055(3) 0.070(3) 0.014(2) -0.005(2) -0.001(2)
N1B 0.060(3) 0.052(3) 0.072(3) 0.000(2) -0.007(2) -0.009(2)
N1C 0.065(3) 0.044(3) 0.063(2) 0.001(2) -0.012(2) -0.002(2)
Rh1 0.0529(2) 0.0387(2) 0.0588(2) 0.00311(17) -0.00951(19) -0.00412(18)
C2A 0.053(3) 0.085(5) 0.054(3) 0.023(3) -0.002(3) 0.005(3)
C2B 0.054(3) 0.053(3) 0.060(3) -0.003(3) -0.007(2) -0.009(3)
C2C 0.066(3) 0.035(3) 0.047(2) 0.002(2) -0.010(2) 0.002(2)
C3A 0.068(4) 0.096(5) 0.083(4) 0.019(4) -0.006(3) 0.000(4)
C3B 0.071(3) 0.062(4) 0.066(3) -0.001(3) -0.008(3) -0.017(3)
C3C 0.072(3) 0.054(3) 0.051(3) 0.000(2) -0.008(3) 0.005(3)
C4A 0.104(6) 0.157(8) 0.091(5) 0.036(6) -0.021(4) 0.005(6)
C4B 0.110(5) 0.061(4) 0.088(4) -0.007(3) -0.015(4) -0.022(4)
C4C 0.082(4) 0.070(4) 0.072(3) -0.005(3) -0.016(3) 0.023(4)
C5A 0.112(6) 0.145(8) 0.122(6) 0.081(6) -0.021(5) 0.018(6)
C5B 0.103(5) 0.096(5) 0.071(4) -0.016(4) -0.020(3) -0.024(4)
C5C 0.130(6) 0.046(4) 0.088(4) 0.002(3) -0.028(4) 0.015(4)
C6A 0.088(5) 0.088(5) 0.132(6) 0.053(5) -0.007(4) 0.004(4)
C6B 0.080(4) 0.093(5) 0.059(3) 0.003(3) -0.012(3) -0.008(4)
C6C 0.133(6) 0.045(4) 0.079(4) -0.001(3) -0.028(4) -0.017(4)
C7A 0.055(3) 0.071(4) 0.083(4) 0.025(3) 0.001(3) 0.007(3)
C7B 0.057(3) 0.057(4) 0.067(3) 0.005(3) 0.001(3) -0.005(3)
C7C 0.076(4) 0.047(3) 0.058(3) 0.001(2) -0.013(3) -0.007(3)
C8A 0.093(5) 0.145(8) 0.104(5) -0.003(5) -0.027(4) -0.010(5)
C8B 0.112(5) 0.072(4) 0.103(4) 0.031(3) -0.030(4) -0.036(4)
C8C 0.071(4) 0.102(5) 0.097(4) -0.001(4) -0.015(3) -0.012(4)
C9A 0.073(4) 0.076(5) 0.112(4) 0.008(4) -0.001(4) -0.008(3)
C9B 0.093(4) 0.064(4) 0.099(4) 0.019(3) -0.009(3) -0.010(3)
C9C 0.086(4) 0.089(5) 0.116(5) -0.002(4) -0.031(4) -0.020(4)
C11 0.052(3) 0.048(4) 0.068(4) 0.002(3) -0.011(3) 0.003(2)
N11 0.083(4) 0.077(4) 0.110(4) 0.000(3) -0.013(3) 0.002(3)
C1A* 0.058(3) 0.046(3) 0.058(3) 0.001(2) -0.017(2) -0.008(2)
C1B* 0.059(3) 0.043(3) 0.072(3) -0.002(3) -0.018(3) -0.005(2)
C1C* 0.050(3) 0.040(3) 0.064(3) 0.005(2) -0.007(2) -0.005(2)
N1A* 0.065(3) 0.041(3) 0.066(2) -0.004(2) -0.023(2) 0.001(2)
N1B* 0.064(3) 0.057(3) 0.074(3) 0.010(2) -0.021(2) -0.010(2)
N1C* 0.056(2) 0.043(3) 0.060(2) -0.0026(19) -0.0047(19) 0.002(2)
Rh1* 0.0552(2) 0.0345(2) 0.0612(2) -0.00034(17) -0.01257(19) -0.00176(18)
C2A* 0.062(3) 0.052(3) 0.058(3) -0.013(3) -0.027(3) 0.005(3)
C2B* 0.051(3) 0.060(4) 0.055(3) 0.016(3) -0.018(3) -0.010(3)
C2C* 0.057(3) 0.036(3) 0.050(3) -0.002(2) -0.004(2) 0.000(2)
C3A* 0.069(3) 0.071(4) 0.064(3) -0.002(3) -0.027(3) 0.002(3)
C3B* 0.071(4) 0.054(4) 0.072(3) 0.008(3) -0.024(3) -0.013(3)
C3C* 0.060(3) 0.047(3) 0.052(3) 0.006(2) 0.003(2) 0.000(3)
C4A* 0.085(4) 0.106(6) 0.062(3) -0.009(4) -0.003(3) 0.002(4)
C4B* 0.089(4) 0.057(4) 0.086(4) 0.008(3) -0.023(4) -0.020(3)
C4C* 0.071(4) 0.058(4) 0.067(3) 0.002(3) 0.000(3) 0.017(3)
C5A* 0.116(6) 0.095(6) 0.091(5) -0.037(4) -0.025(4) 0.018(5)
C5B* 0.092(5) 0.087(5) 0.076(4) 0.021(4) -0.012(4) -0.029(4)
C5C* 0.119(5) 0.042(3) 0.069(3) -0.013(3) -0.009(4) 0.003(4)
C6A* 0.119(5) 0.058(4) 0.089(4) -0.024(3) -0.032(4) 0.004(4)
C6B* 0.078(4) 0.094(5) 0.058(3) 0.001(3) -0.009(3) -0.002(4)
C6C* 0.102(5) 0.051(4) 0.068(3) -0.011(3) -0.018(3) -0.020(3)
C7A* 0.073(3) 0.052(4) 0.068(3) -0.008(3) -0.028(3) -0.005(3)
C7B* 0.072(4) 0.059(4) 0.070(3) 0.006(3) -0.023(3) -0.002(3)
C7C* 0.076(4) 0.059(4) 0.052(3) 0.000(2) -0.014(3) -0.014(3)
C8A* 0.101(5) 0.086(5) 0.092(4) 0.017(4) -0.025(4) -0.023(4)
C8B* 0.094(4) 0.073(4) 0.090(4) -0.006(3) -0.018(4) -0.009(3)
C8C* 0.064(3) 0.079(5) 0.105(4) 0.015(3) -0.006(3) -0.016(3)
C9A* 0.096(4) 0.064(4) 0.096(4) 0.000(3) -0.035(4) -0.020(3)
C9B* 0.115(5) 0.071(5) 0.101(4) -0.008(4) -0.032(4) 0.005(4)
C9C* 0.077(4) 0.097(5) 0.113(4) -0.002(4) -0.025(4) -0.023(4)
C11* 0.054(3) 0.031(3) 0.073(4) -0.003(3) -0.012(3) 0.005(2)
N11* 0.091(4) 0.067(4) 0.106(4) -0.001(3) -0.020(3) 0.003(3)

loop_
_atom_type_symbol
_atom_type_description
_atom_type_scat_dispersion_real
_atom_type_scat_dispersion_imag
_atom_type_scat_source
C C 0.0033 0.0016 'International Tables Vol C Tables 4.2.6.8 and 6.1.1.4'
H H 0.0000 0.0000 'International Tables Vol C Tables 4.2.6.8 and 6.1.1.4'
N N 0.0061 0.0033 'International Tables Vol C Tables 4.2.6.8 and 6.1.1.4'
Rh Rh -1.1178 0.9187 'International Tables Vol C Tables 4.2.6.8 and 6.1.1.4'

loop_
_exptl_crystal_face_index_h
_exptl_crystal_face_index_k
_exptl_crystal_face_index_l
_exptl_crystal_face_perp_dist
0 -10 25 0.0518
0 10 -25 0.0518
-12 -2 -3 0.1871
12 2 3 0.1871
0 21 3 0.0205
0 -21 -3 0.0125

loop_
_geom_angle_atom_site_label_1
_geom_angle_atom_site_label_2
_geom_angle_atom_site_label_3
_geom_angle
N1A C1A Rh1 176.0(4)
N1B C1B Rh1 177.5(4)
N1C C1C Rh1 174.4(4)
C1A N1A C2A 175.7(5)
C1B N1B C2B 177.9(5)
C1C N1C C2C 169.8(4)
C1A Rh1 C11 87.3(2)
C1B Rh1 C1A 94.34(19)
C1B Rh1 C1C 91.08(18)
C1B Rh1 C11 178.1(2)
C1C Rh1 C1A 172.29(18)
C1C Rh1 C11 87.34(19)
C3A C2A N1A 117.2(6)
C3A C2A C7A 124.8(5)
C7A C2A N1A 118.0(5)
C3B C2B N1B 117.7(4)
C3B C2B C7B 124.4(4)
C7B C2B N1B 118.0(5)
C3C C2C N1C 118.2(5)
C3C C2C C7C 123.5(5)
C7C C2C N1C 118.2(4)
C2A C3A C4A 115.7(7)
C2A C3A C8A 123.1(6)
C4A C3A C8A 121.2(7)
C2B C3B C4B 117.1(5)
C2B C3B C8B 123.1(4)
C4B C3B C8B 119.8(5)
C2C C3C C8C 121.3(5)
C4C C3C C2C 117.0(5)
C4C C3C C8C 121.7(5)
C3A C4A H4A 119.4
C5A C4A C3A 121.2(8)
C5A C4A H4A 119.4
C3B C4B H4B 119.9
C5B C4B C3B 120.2(6)
C5B C4B H4B 119.9
C3C C4C H4C 119.0
C5C C4C C3C 121.9(5)
C5C C4C H4C 119.0
C4A C5A H5A 119.5
C4A C5A C6A 121.0(7)
C6A C5A H5A 119.5
C4B C5B H5B 119.1
C6B C5B C4B 121.7(5)
C6B C5B H5B 119.1
C4C C5C H5C 119.8
C4C C5C C6C 120.4(6)
C6C C5C H5C 119.8
C5A C6A H6A 119.5
C5A C6A C7A 120.9(7)
C7A C6A H6A 119.5
C5B C6B H6B 119.8
C5B C6B C7B 120.4(5)
C7B C6B H6B 119.8
C5C C6C H6C 119.9
C5C C6C C7C 120.3(6)
C7C C6C H6C 119.9
C2A C7A C9A 122.1(5)
C6A C7A C2A 116.4(6)
C6A C7A C9A 121.5(6)
C2B C7B C6B 116.2(5)
C2B C7B C9B 121.9(5)
C6B C7B C9B 121.9(5)
C2C C7C C6C 116.9(5)
C2C C7C C9C 120.8(5)
C6C C7C C9C 122.4(5)
C3A C8A H8AD 109.5
C3A C8A H8AE 109.5
C3A C8A H8AF 109.5
H8AD C8A H8AE 109.5
H8AD C8A H8AF 109.5
H8AE C8A H8AF 109.5
C3B C8B H8BD 109.5
C3B C8B H8BE 109.5
C3B C8B H8BF 109.5
H8BD C8B H8BE 109.5
H8BD C8B H8BF 109.5
H8BE C8B H8BF 109.5
C3C C8C H8CD 109.5
C3C C8C H8CE 109.5
C3C C8C H8CF 109.5
H8CD C8C H8CE 109.5
H8CD C8C H8CF 109.5
H8CE C8C H8CF 109.5
C7A C9A H9AD 109.5
C7A C9A H9AE 109.5
C7A C9A H9AF 109.5
H9AD C9A H9AE 109.5
H9AD C9A H9AF 109.5
H9AE C9A H9AF 109.5
C7B C9B H9BD 109.5
C7B C9B H9BE 109.5
C7B C9B H9BF 109.5
H9BD C9B H9BE 109.5
H9BD C9B H9BF 109.5
H9BE C9B H9BF 109.5
C7C C9C H9CD 109.5
C7C C9C H9CE 109.5
C7C C9C H9CF 109.5
H9CD C9C H9CE 109.5
H9CD C9C H9CF 109.5
H9CE C9C H9CF 109.5
N11 C11 Rh1 178.8(6)
N1A* C1A* Rh1* 175.4(4)
N1B* C1B* Rh1* 177.4(5)
N1C* C1C* Rh1* 174.4(4)
C1A* N1A* C2A* 177.8(5)
C1B* N1B* C2B* 177.9(5)
C1C* N1C* C2C* 168.6(5)
C1A* Rh1* C11* 87.2(2)
C1B* Rh1* C1A* 94.48(19)
C1B* Rh1* C1C* 90.71(19)
C1B* Rh1* C11* 177.4(2)
C1C* Rh1* C1A* 172.13(17)
C1C* Rh1* C11* 87.83(19)
C3A* C2A* N1A* 117.8(5)
C7A* C2A* N1A* 117.5(5)
C7A* C2A* C3A* 124.6(5)
N1B* C2B* C7B* 118.0(5)
C3B* C2B* N1B* 118.3(5)
C3B* C2B* C7B* 123.7(5)
C3C* C2C* N1C* 118.9(4)
C7C* C2C* N1C* 117.9(4)
C7C* C2C* C3C* 123.1(4)
C2A* C3A* C8A* 121.9(5)
C4A* C3A* C2A* 115.3(6)
C4A* C3A* C8A* 122.8(6)
C2B* C3B* C8B* 121.4(5)
C4B* C3B* C2B* 116.7(5)
C4B* C3B* C8B* 121.8(5)
C2C* C3C* C8C* 120.9(4)
C4C* C3C* C2C* 116.8(5)
C4C* C3C* C8C* 122.3(5)
C3A* C4A* H4A* 119.2
C5A* C4A* C3A* 121.6(6)
C5A* C4A* H4A* 119.2
C3B* C4B* H4B* 119.5
C5B* C4B* C3B* 121.1(6)
C5B* C4B* H4B* 119.5
C3C* C4C* H4C* 119.5
C5C* C4C* C3C* 121.0(5)
C5C* C4C* H4C* 119.5
C4A* C5A* H5A* 119.5
C6A* C5A* C4A* 121.0(6)
C6A* C5A* H5A* 119.5
C4B* C5B* H5B* 119.4
C4B* C5B* C6B* 121.3(6)
C6B* C5B* H5B* 119.4
C4C* C5C* H5C* 119.2
C6C* C5C* C4C* 121.6(5)
C6C* C5C* H5C* 119.2
C5A* C6A* H6A* 119.8
C5A* C6A* C7A* 120.4(6)
C7A* C6A* H6A* 119.8
C5B* C6B* H6B* 119.5
C5B* C6B* C7B* 121.0(5)
C7B* C6B* H6B* 119.5
C5C* C6C* H6C* 119.8
C5C* C6C* C7C* 120.4(5)
C7C* C6C* H6C* 119.8
C2A* C7A* C6A* 117.0(5)
C2A* C7A* C9A* 121.9(5)
C6A* C7A* C9A* 121.1(6)
C2B* C7B* C9B* 121.9(6)
C6B* C7B* C2B* 116.2(5)
C6B* C7B* C9B* 122.0(5)
C2C* C7C* C9C* 120.6(5)
C6C* C7C* C2C* 117.0(5)
C6C* C7C* C9C* 122.4(5)
C3A* C8A* H8AA 109.5
C3A* C8A* H8AB 109.5
C3A* C8A* H8AC 109.5
H8AA C8A* H8AB 109.5
H8AA C8A* H8AC 109.5
H8AB C8A* H8AC 109.5
C3B* C8B* H8BA 109.5
C3B* C8B* H8BB 109.5
C3B* C8B* H8BC 109.5
H8BA C8B* H8BB 109.5
H8BA C8B* H8BC 109.5
H8BB C8B* H8BC 109.5
C3C* C8C* H8CA 109.5
C3C* C8C* H8CB 109.5
C3C* C8C* H8CC 109.5
H8CA C8C* H8CB 109.5
H8CA C8C* H8CC 109.5
H8CB C8C* H8CC 109.5
C7A* C9A* H9AA 109.5
C7A* C9A* H9AB 109.5
C7A* C9A* H9AC 109.5
H9AA C9A* H9AB 109.5
H9AA C9A* H9AC 109.5
H9AB C9A* H9AC 109.5
C7B* C9B* H9BA 109.5
C7B* C9B* H9BB 109.5
C7B* C9B* H9BC 109.5
H9BA C9B* H9BB 109.5
H9BA C9B* H9BC 109.5
H9BB C9B* H9BC 109.5
C7C* C9C* H9CA 109.5
C7C* C9C* H9CB 109.5
C7C* C9C* H9CC 109.5
H9CA C9C* H9CB 109.5
H9CA C9C* H9CC 109.5
H9CB C9C* H9CC 109.5
N11* C11* Rh1* 177.5(7)

loop_
_geom_bond_atom_site_label_1
_geom_bond_atom_site_label_2
_geom_bond_distance
C1A N1A 1.154(5)
C1A Rh1 1.958(5)
C1B N1B 1.162(5)
C1B Rh1 1.921(5)
C1C N1C 1.150(5)
C1C Rh1 1.950(5)
N1A C2A 1.396(6)
N1B C2B 1.402(5)
N1C C2C 1.397(5)
Rh1 C11 2.079(5)
C2A C3A 1.378(7)
C2A C7A 1.384(7)
C2B C3B 1.372(6)
C2B C7B 1.393(6)
C2C C3C 1.376(6)
C2C C7C 1.386(6)
C3A C4A 1.391(8)
C3A C8A 1.488(8)
C3B C4B 1.384(6)
C3B C8B 1.508(6)
C3C C4C 1.365(7)
C3C C8C 1.496(7)
C4A H4A 0.9300
C4A C5A 1.362(10)
C4B H4B 0.9300
C4B C5B 1.378(7)
C4C H4C 0.9300
C4C C5C 1.362(8)
C5A H5A 0.9300
C5A C6A 1.363(9)
C5B H5B 0.9300
C5B C6B 1.357(7)
C5C H5C 0.9300
C5C C6C 1.372(7)
C6A H6A 0.9300
C6A C7A 1.379(7)
C6B H6B 0.9300
C6B C7B 1.398(6)
C6C H6C 0.9300
C6C C7C 1.392(6)
C7A C9A 1.491(7)
C7B C9B 1.488(7)
C7C C9C 1.504(6)
C8A H8AD 0.9600
C8A H8AE 0.9600
C8A H8AF 0.9600
C8B H8BD 0.9600
C8B H8BE 0.9600
C8B H8BF 0.9600
C8C H8CD 0.9600
C8C H8CE 0.9600
C8C H8CF 0.9600
C9A H9AD 0.9600
C9A H9AE 0.9600
C9A H9AF 0.9600
C9B H9BD 0.9600
C9B H9BE 0.9600
C9B H9BF 0.9600
C9C H9CD 0.9600
C9C H9CE 0.9600
C9C H9CF 0.9600
C11 N11 0.976(5)
C1A* N1A* 1.153(5)
C1A* Rh1* 1.950(5)
C1B* N1B* 1.156(6)
C1B* Rh1* 1.935(6)
C1C* N1C* 1.154(5)
C1C* Rh1* 1.944(5)
N1A* C2A* 1.409(5)
N1B* C2B* 1.400(6)
N1C* C2C* 1.395(5)
Rh1* C11* 2.069(6)
C2A* C3A* 1.388(7)
C2A* C7A* 1.376(7)
C2B* C3B* 1.381(6)
C2B* C7B* 1.405(6)
C2C* C3C* 1.392(6)
C2C* C7C* 1.389(6)
C3A* C4A* 1.386(7)
C3A* C8A* 1.491(7)
C3B* C4B* 1.377(7)
C3B* C8B* 1.498(7)
C3C* C4C* 1.376(6)
C3C* C8C* 1.497(7)
C4A* H4A* 0.9300
C4A* C5A* 1.367(8)
C4B* H4B* 0.9300
C4B* C5B* 1.362(7)
C4C* H4C* 0.9300
C4C* C5C* 1.361(7)
C5A* H5A* 0.9300
C5A* C6A* 1.362(8)
C5B* H5B* 0.9300
C5B* C6B* 1.364(7)
C5C* H5C* 0.9300
C5C* C6C* 1.358(7)
C6A* H6A* 0.9300
C6A* C7A* 1.382(6)
C6B* H6B* 0.9300
C6B* C7B* 1.378(7)
C6C* H6C* 0.9300
C6C* C7C* 1.385(6)
C7A* C9A* 1.496(7)
C7B* C9B* 1.501(7)
C7C* C9C* 1.506(6)
C8A* H8AA 0.9600
C8A* H8AB 0.9600
C8A* H8AC 0.9600
C8B* H8BA 0.9600
C8B* H8BB 0.9600
C8B* H8BC 0.9600
C8C* H8CA 0.9600
C8C* H8CB 0.9600
C8C* H8CC 0.9600
C9A* H9AA 0.9600
C9A* H9AB 0.9600
C9A* H9AC 0.9600
C9B* H9BA 0.9600
C9B* H9BB 0.9600
C9B* H9BC 0.9600
C9C* H9CA 0.9600
C9C* H9CB 0.9600
C9C* H9CC 0.9600
C11* N11* 0.988(6)

loop_
_exptl_oxdiff_crystal_face_indexfrac_h
_exptl_oxdiff_crystal_face_indexfrac_k
_exptl_oxdiff_crystal_face_indexfrac_l
_exptl_oxdiff_crystal_face_x
_exptl_oxdiff_crystal_face_y
_exptl_oxdiff_crystal_face_z
-0.0000 -10.0000 24.9999 0.0138 -0.1862 0.9869
0.0000 10.0000 -24.9999 -0.0138 0.1862 -0.9869
-12.0000 -2.0000 -3.5000 0.0842 -0.9811 -0.1232
12.0000 2.0000 3.5000 -0.0842 0.9811 0.1232
-0.0000 21.0000 3.0000 -0.9315 -0.0675 -0.4012
0.0000 -21.0000 -3.0000 0.9315 0.0675 0.4012
